data_7718422
loop_
_publ_author_name
'Dhir, Rupy'
'Shah, Bulle'
'Singh, Ajnesh'
'Singh, Narinder'

_publ_section_title
;
 Synthesis and characterization of a novel copper carboxylate complex and
 a copper complex-coated polyether sulfone membrane for the efficient
 degradation of methylene blue dye under UV irradiation: single crystal
 X-ray structure of the copper carboxylate complex.
;
_journal_issue 20
_journal_name_full 'Dalton transactions (Cambridge, England : 2003)'
_journal_page_first 8346
_journal_page_last 8356
_journal_paper_doi 10.1039/d5dt00663e
_journal_volume 54
_journal_year 2025
_chemical_formula_moiety '4(Br), 2(C28 H28 Br1.79 Cu2 N4.21 O8.64), 2(Cu H6 N2 O9), 2(H O0.5)'
_chemical_formula_sum 'C56 H70 Br7.58 Cu6 N12.42 O36.28'
_chemical_formula_weight 2484.23
_space_group_crystal_system monoclinic
_space_group_IT_number 12
_space_group_name_Hall '-C 2y'
_space_group_name_H-M_alt 'C 1 2/m 1'
_atom_sites_solution_hydrogens geom
_atom_sites_solution_primary iterative
_atom_sites_solution_secondary difmap
_audit_block_doi 10.5517/ccdc.csd.cc2m1tzh
_audit_creation_date 2025-02-12
_audit_creation_method
;
Olex2 1.2
(compiled 2013.09.17 svn.r2790 for OlexSys, GUI svn.r4601)
;
_audit_update_record
;
2025-02-22 deposited with the CCDC.	2025-03-24 downloaded from the CCDC.
;
_cell_angle_alpha 90.00
_cell_angle_beta 91.766(2)
_cell_angle_gamma 90.00
_cell_formula_units_Z 2
_cell_length_a 17.0204(5)
_cell_length_b 16.7422(5)
_cell_length_c 14.6331(4)
_cell_measurement_reflns_used 4562
_cell_measurement_temperature 293(2)
_cell_measurement_theta_max 27.411
_cell_measurement_theta_min 3.236
_cell_volume 4167.9(2)
_computing_molecular_graphics
;
O. V. Dolomanov, L. J. Bourhis, R. J. Gildea, J. A. K. Howard and H. Puschmann,
OLEX2: a complete structure solution, refinement and analysis program.
J. Appl. Cryst. (2009). 42, 339-341.
;
_computing_publication_material
;
O. V. Dolomanov, L. J. Bourhis, R. J. Gildea, J. A. K. Howard and H. Puschmann,
OLEX2: a complete structure solution, refinement and analysis program.
J. Appl. Cryst. (2009). 42, 339-341.
;
_computing_structure_refinement
'L.J. Bourhis, O.V. Dolomanov, R.J. Gildea, J.A.K. Howard, H. Puschmann, in preparation (2013)'
_computing_structure_solution
'L.J. Bourhis, O.V. Dolomanov, R.J. Gildea, J.A.K. Howard, H. Puschmann, in preparation (2013)'
_diffrn_ambient_temperature 293(2)
_diffrn_measured_fraction_theta_full 0.991
_diffrn_measured_fraction_theta_max 0.991
_diffrn_measurement_device_type Bruker
_diffrn_radiation_monochromator graphite
_diffrn_radiation_type MoK\a
_diffrn_radiation_wavelength 0.71073
_diffrn_reflns_av_R_equivalents 0.0340
_diffrn_reflns_av_unetI/netI 0.0421
_diffrn_reflns_limit_h_max 20
_diffrn_reflns_limit_h_min -20
_diffrn_reflns_limit_k_max 20
_diffrn_reflns_limit_k_min -19
_diffrn_reflns_limit_l_max 18
_diffrn_reflns_limit_l_min -15
_diffrn_reflns_number 13654
_diffrn_reflns_theta_full 26.00
_diffrn_reflns_theta_max 26.00
_diffrn_reflns_theta_min 3.24
_diffrn_source 'fine-focus sealed tube'
_exptl_absorpt_coefficient_mu 5.225
_exptl_absorpt_correction_T_max 0.852
_exptl_absorpt_correction_T_min 0.801
_exptl_absorpt_correction_type multi-scan
_exptl_absorpt_process_details
;
CrysAlisPro 1.171.39.31d (Rigaku Oxford Diffraction, 2017)
Empirical absorption correction using spherical harmonics,
 implemented in SCALE3 ABSPACK scaling algorithm.
;
_exptl_crystal_colour Blue
_exptl_crystal_density_diffrn 1.979
_exptl_crystal_density_method 'not measured'
_exptl_crystal_description Block
_exptl_crystal_F_000 2445
_exptl_crystal_size_max 0.035
_exptl_crystal_size_mid 0.03
_exptl_crystal_size_min 0.025
_refine_diff_density_max 1.844
_refine_diff_density_min -0.554
_refine_diff_density_rms 0.105
_refine_ls_extinction_method none
_refine_ls_goodness_of_fit_ref 1.075
_refine_ls_hydrogen_treatment constr
_refine_ls_matrix_type full
_refine_ls_number_parameters 294
_refine_ls_number_reflns 4213
_refine_ls_number_restraints 3
_refine_ls_restrained_S_all 1.075
_refine_ls_R_factor_all 0.0633
_refine_ls_R_factor_gt 0.0412
_refine_ls_shift/su_max 0.001
_refine_ls_shift/su_mean 0.000
_refine_ls_structure_factor_coef Fsqd
_refine_ls_weighting_details 'calc w=1/[\s^2^(Fo^2^)+(0.0553P)^2^+3.4036P] where P=(Fo^2^+2Fc^2^)/3'
_refine_ls_weighting_scheme calc
_refine_ls_wR_factor_gt 0.1041
_refine_ls_wR_factor_ref 0.1112
_reflns_number_gt 3075
_reflns_number_total 4213
_reflns_threshold_expression >2sigma(I)
_cod_data_source_file d5dt00663e2.cif
_cod_data_source_block aj1
_cod_depositor_comments 'Adding full bibliography for 7718422.cif.'
_cod_database_code 7718422
_olex2_refinement_description
;
1. Fixed Uiso
 At 1.2 times of:
  All C(H) groups, All C(H,H) groups, All O(H) groups, All O(H,H) groups
2. Restrained distances
 N4-O11 = N4-O12 = N4-O13
 1.22 with sigma of 0.007
3. Others
 Sof(N4)=Sof(O11)=Sof(O12)=Sof(O13)=0.5*(1-FVAR(2))
 Sof(Br4)=0.5*FVAR(2)
 Fixed Sof: O1W(0.25) H1A(0.5)
4.a Riding coordinates:
 O8(H8A,H8B), O9(H9C), O10(H10A), O1W(H1A)
4.b Secondary CH2 refined with riding coordinates:
 C2(H2A,H2B), C9(H9A,H9B)
4.c Aromatic/amide H refined with riding coordinates:
 C3(H3), C4(H4), C5(H5), C6(H6), C7(H7), C10(H10), C11(H11), C12(H12),
 C13(H13), C14(H14)
;

loop_
_space_group_symop_id
_space_group_symop_operation_xyz
1 'x, y, z'
2 '-x, y, -z'
3 'x+1/2, y+1/2, z'
4 '-x+1/2, y+1/2, -z'
5 '-x, -y, -z'
6 'x, -y, z'
7 '-x+1/2, -y+1/2, -z'
8 'x+1/2, -y+1/2, z'

loop_
_atom_site_label
_atom_site_type_symbol
_atom_site_fract_x
_atom_site_fract_y
_atom_site_fract_z
_atom_site_U_iso_or_equiv
_atom_site_adp_type
_atom_site_occupancy
_atom_site_symmetry_multiplicity
_atom_site_calc_flag
_atom_site_disorder_assembly
_atom_site_disorder_group
_atom_site_refinement_flags_posn
_atom_site_refinement_flags_adp
Br1 Br 0.5000 0.14917(4) 0.0000 0.03425(17) Uani 1 2 d . . S T
Br2 Br 0.5000 0.14693(4) 0.5000 0.04002(19) Uani 1 2 d . . S T
Br3 Br 0.31715(3) 0.5000 0.08025(4) 0.03242(18) Uani 1 2 d . . S T
Br4 Br 0.68302(8) 0.5000 0.42430(9) 0.0337(4) Uani 0.786(3) 2 d A 1 S T
N4 N 0.6995(11) 0.5000 0.4411(13) 0.025(15) Uiso 0.214(3) 2 d A 2 DS T
O11 O 0.7679(12) 0.5000 0.4684(14) 0.060(7) Uiso 0.214(3) 2 d A 2 DS T
O12 O 0.6447(11) 0.5000 0.4929(13) 0.052(6) Uiso 0.214(3) 2 d A 2 DS T
O13 O 0.6848(11) 0.5000 0.3589(13) 0.035(5) Uiso 0.214(3) 2 d A 2 DS T
Cu1 Cu 0.43151(3) 0.5000 0.19951(4) 0.01915(17) Uani 1 2 d . . S T
Cu2 Cu 0.56873(3) 0.5000 0.30454(4) 0.01956(17) Uani 1 2 d . . S T
O1 O 0.39471(15) 0.41764(17) 0.28628(17) 0.0296(7) Uani 1 1 d . . . .
O2 O 0.50905(16) 0.41655(17) 0.36670(17) 0.0316(7) Uani 1 1 d A . . .
O3 O 0.49101(16) 0.41692(17) 0.13594(17) 0.0319(7) Uani 1 1 d . . . .
O4 O 0.60481(15) 0.41809(17) 0.21684(18) 0.0296(6) Uani 1 1 d A . . .
N1 N 0.33370(18) 0.2987(2) 0.3959(2) 0.0254(8) Uani 1 1 d A . . .
N2 N 0.67126(18) 0.3081(2) 0.1027(2) 0.0243(7) Uani 1 1 d A . . .
C1 C 0.4399(2) 0.3947(2) 0.3496(3) 0.0257(9) Uani 1 1 d A . . .
C2 C 0.4108(2) 0.3347(3) 0.4196(3) 0.0322(10) Uani 1 1 d . . . .
H2A H 0.4494 0.2922 0.4265 0.039 Uiso 1 1 calc A . R .
H2B H 0.4075 0.3613 0.4782 0.039 Uiso 1 1 calc . . R .
C3 C 0.3301(3) 0.2239(3) 0.3647(3) 0.0343(10) Uani 1 1 d . . . .
H3 H 0.3761 0.1956 0.3557 0.041 Uiso 1 1 calc A . R .
C4 C 0.2593(3) 0.1890(3) 0.3462(3) 0.0472(13) Uani 1 1 d A . . .
H4 H 0.2570 0.1371 0.3236 0.057 Uiso 1 1 calc . . R .
C5 C 0.1910(3) 0.2306(4) 0.3609(3) 0.0503(15) Uani 1 1 d . . . .
H5 H 0.1423 0.2071 0.3487 0.060 Uiso 1 1 calc A . R .
C6 C 0.1959(3) 0.3061(4) 0.3934(3) 0.0522(15) Uani 1 1 d A . . .
H6 H 0.1503 0.3347 0.4044 0.063 Uiso 1 1 calc . . R .
C7 C 0.2685(3) 0.3407(3) 0.4103(3) 0.0378(11) Uani 1 1 d . . . .
H7 H 0.2721 0.3930 0.4315 0.045 Uiso 1 1 calc A . R .
C8 C 0.5607(2) 0.3959(2) 0.1526(3) 0.0235(9) Uani 1 1 d A . . .
C9 C 0.5923(2) 0.3402(3) 0.0805(3) 0.0298(10) Uani 1 1 d . . . .
H9A H 0.5561 0.2959 0.0720 0.036 Uiso 1 1 calc A . R .
H9B H 0.5940 0.3688 0.0229 0.036 Uiso 1 1 calc . . R .
C10 C 0.6798(3) 0.2319(3) 0.1262(3) 0.0388(11) Uani 1 1 d . . . .
H10 H 0.6358 0.1994 0.1308 0.047 Uiso 1 1 calc A . R .
C11 C 0.7526(4) 0.2010(3) 0.1433(3) 0.0617(17) Uani 1 1 d A . . .
H11 H 0.7582 0.1479 0.1610 0.074 Uiso 1 1 calc . . R .
C12 C 0.8179(3) 0.2483(4) 0.1346(3) 0.0600(17) Uani 1 1 d . . . .
H12 H 0.8680 0.2271 0.1443 0.072 Uiso 1 1 calc A . R .
C13 C 0.8084(3) 0.3268(4) 0.1116(3) 0.0595(16) Uani 1 1 d A . . .
H13 H 0.8519 0.3599 0.1061 0.071 Uiso 1 1 calc . . R .
C14 C 0.7339(3) 0.3565(3) 0.0967(3) 0.0387(11) Uani 1 1 d . . . .
H14 H 0.7268 0.4102 0.0824 0.046 Uiso 1 1 calc A . R .
Cu3 Cu 0.56976(4) 0.0000 0.24975(5) 0.0314(2) Uani 1 2 d . . S T
N3 N 0.5055(2) 0.1506(2) 0.24924(19) 0.0368(10) Uani 1 1 d . . . .
O5 O 0.57393(16) 0.11710(17) 0.24806(18) 0.0342(7) Uani 1 1 d . . . .
O6 O 0.50270(16) 0.2241(2) 0.24862(17) 0.0544(10) Uani 1 1 d . . . .
O7 O 0.44741(18) 0.1082(2) 0.2513(2) 0.0490(9) Uani 1 1 d . . . .
O8 O 0.7058(3) 0.0000 0.2610(3) 0.0577(14) Uani 1 2 d . . S T
H8A H 0.7297 0.0000 0.2085 0.069 Uiso 1 2 d . . RS T
H8B H 0.7471 0.0000 0.2999 0.069 Uiso 1 2 d . . RS T
O9 O 0.5701(3) 0.0000 0.1165(3) 0.0472(11) Uani 1 2 d . . S T
H9C H 0.5507 -0.0411 0.0846 0.057 Uiso 1 1 d . . R .
O10 O 0.5667(2) 0.0000 0.3825(3) 0.0490(12) Uani 1 2 d . . S T
H10A H 0.5452 -0.0428 0.4093 0.059 Uiso 1 1 d . . R .
O1W O 0.2950(7) 0.0000 0.2257(9) 0.091(4) Uani 0.50 2 d . . S T
H1A H 0.3314 -0.0389 0.2299 0.109 Uiso 0.50 1 d . . R .

loop_
_atom_site_aniso_label
_atom_site_aniso_U_11
_atom_site_aniso_U_22
_atom_site_aniso_U_33
_atom_site_aniso_U_23
_atom_site_aniso_U_13
_atom_site_aniso_U_12
Br1 0.0388(4) 0.0277(4) 0.0360(4) 0.000 -0.0041(3) 0.000
Br2 0.0498(4) 0.0310(4) 0.0395(4) 0.000 0.0053(3) 0.000
Br3 0.0299(3) 0.0316(4) 0.0352(4) 0.000 -0.0086(3) 0.000
Br4 0.0329(6) 0.0287(6) 0.0386(7) 0.000 -0.0131(6) 0.000
Cu1 0.0160(3) 0.0171(4) 0.0242(4) 0.000 -0.0017(3) 0.000
Cu2 0.0164(3) 0.0171(4) 0.0251(4) 0.000 -0.0016(3) 0.000
O1 0.0298(15) 0.0287(16) 0.0298(15) 0.0094(13) -0.0043(12) -0.0050(13)
O2 0.0290(16) 0.0326(17) 0.0331(16) 0.0080(13) -0.0016(12) -0.0086(13)
O3 0.0268(16) 0.0329(17) 0.0357(16) -0.0075(13) -0.0031(12) 0.0104(13)
O4 0.0250(15) 0.0292(17) 0.0344(16) -0.0083(13) -0.0004(12) 0.0069(13)
N1 0.0272(19) 0.025(2) 0.0240(17) 0.0053(14) -0.0015(14) -0.0035(16)
N2 0.0238(19) 0.0245(19) 0.0248(17) -0.0015(14) 0.0022(13) 0.0027(15)
C1 0.031(2) 0.019(2) 0.027(2) -0.0020(17) 0.0059(18) -0.0012(19)
C2 0.023(2) 0.032(3) 0.041(3) 0.009(2) -0.0030(18) -0.0068(19)
C3 0.043(3) 0.026(3) 0.034(2) 0.0025(19) 0.0092(19) -0.002(2)
C4 0.069(4) 0.037(3) 0.036(3) -0.003(2) 0.001(2) -0.021(3)
C5 0.041(3) 0.078(4) 0.032(3) 0.011(3) -0.005(2) -0.029(3)
C6 0.030(3) 0.086(5) 0.040(3) 0.009(3) -0.001(2) 0.011(3)
C7 0.036(3) 0.037(3) 0.040(3) -0.003(2) -0.001(2) 0.011(2)
C8 0.026(2) 0.017(2) 0.029(2) 0.0004(17) 0.0043(17) 0.0002(18)
C9 0.021(2) 0.028(2) 0.041(2) -0.0106(19) 0.0000(18) 0.0070(18)
C10 0.050(3) 0.024(3) 0.042(3) -0.007(2) -0.001(2) 0.006(2)
C11 0.085(5) 0.045(4) 0.053(3) -0.014(3) -0.019(3) 0.035(3)
C12 0.042(3) 0.091(5) 0.046(3) -0.027(3) -0.008(2) 0.038(3)
C13 0.029(3) 0.101(5) 0.049(3) 0.008(3) 0.006(2) -0.010(3)
C14 0.033(3) 0.040(3) 0.044(3) 0.011(2) 0.002(2) -0.005(2)
Cu3 0.0346(4) 0.0260(4) 0.0338(4) 0.000 0.0031(3) 0.000
N3 0.051(3) 0.032(2) 0.028(2) 0.0000(16) 0.0053(19) 0.006(2)
O5 0.0313(17) 0.0281(17) 0.0432(17) -0.0002(14) 0.0036(13) 0.0038(14)
O6 0.070(3) 0.032(2) 0.062(2) -0.0003(15) 0.003(2) 0.0110(16)
O7 0.0315(18) 0.055(2) 0.061(2) -0.0026(17) 0.0063(15) -0.0051(17)
O8 0.036(3) 0.076(4) 0.061(3) 0.000 0.005(2) 0.000
O9 0.070(3) 0.033(3) 0.038(3) 0.000 -0.009(2) 0.000
O10 0.072(3) 0.037(3) 0.039(3) 0.000 0.018(2) 0.000
O1W 0.073(8) 0.045(7) 0.155(12) 0.000 0.000(8) 0.000

loop_
_atom_type_symbol
_atom_type_description
_atom_type_scat_dispersion_real
_atom_type_scat_dispersion_imag
_atom_type_scat_source
C C 0.0033 0.0016 'International Tables Vol C Tables 4.2.6.8 and 6.1.1.4'
H H 0.0000 0.0000 'International Tables Vol C Tables 4.2.6.8 and 6.1.1.4'
N N 0.0061 0.0033 'International Tables Vol C Tables 4.2.6.8 and 6.1.1.4'
O O 0.0106 0.0060 'International Tables Vol C Tables 4.2.6.8 and 6.1.1.4'
Cu Cu 0.3201 1.2651 'International Tables Vol C Tables 4.2.6.8 and 6.1.1.4'
Br Br -0.2901 2.4595 'International Tables Vol C Tables 4.2.6.8 and 6.1.1.4'

loop_
_geom_angle_atom_site_label_1
_geom_angle_atom_site_label_2
_geom_angle_atom_site_label_3
_geom_angle
_geom_angle_site_symmetry_1
_geom_angle_site_symmetry_3
_geom_angle_publ_flag
O11 N4 O12 122(2) . . ?
O11 N4 O13 119.2(19) . . ?
O12 N4 O13 118(2) . . ?
N4 O13 Cu2 122.3(16) . . ?
Br3 Cu1 Cu2 171.21(3) . . ?
O1 Cu1 Br3 100.74(8) 6_565 . ?
O1 Cu1 Br3 100.74(8) . . ?
O1 Cu1 Cu2 85.53(8) 6_565 . ?
O1 Cu1 Cu2 85.53(8) . . ?
O1 Cu1 O1 87.80(16) . 6_565 ?
O3 Cu1 Br3 93.95(8) 6_565 . ?
O3 Cu1 Br3 93.95(8) . . ?
O3 Cu1 Cu2 79.87(8) . . ?
O3 Cu1 Cu2 79.87(8) 6_565 . ?
O3 Cu1 O1 89.34(12) 6_565 6_565 ?
O3 Cu1 O1 165.30(11) . 6_565 ?
O3 Cu1 O1 89.34(12) . . ?
O3 Cu1 O1 165.30(11) 6_565 . ?
O3 Cu1 O3 89.79(17) 6_565 . ?
Br4 Cu2 Cu1 171.07(4) . . ?
O13 Cu2 Br4 20.6(5) . . ?
O13 Cu2 Cu1 168.3(6) . . ?
O2 Cu2 Br4 94.32(8) 6_565 . ?
O2 Cu2 Br4 94.32(8) . . ?
O2 Cu2 O13 108.5(4) . . ?
O2 Cu2 O13 108.5(4) 6_565 . ?
O2 Cu2 Cu1 79.46(8) 6_565 . ?
O2 Cu2 Cu1 79.46(8) . . ?
O2 Cu2 O2 90.53(17) . 6_565 ?
O2 Cu2 O4 164.30(11) 6_565 . ?
O2 Cu2 O4 89.01(12) . . ?
O2 Cu2 O4 89.01(12) 6_565 6_565 ?
O2 Cu2 O4 164.30(11) . 6_565 ?
O4 Cu2 Br4 101.37(8) 6_565 . ?
O4 Cu2 Br4 101.37(8) . . ?
O4 Cu2 O13 86.5(4) 6_565 . ?
O4 Cu2 O13 86.5(4) . . ?
O4 Cu2 Cu1 85.03(8) 6_565 . ?
O4 Cu2 Cu1 85.03(8) . . ?
O4 Cu2 O4 87.21(16) 6_565 . ?
C1 O1 Cu1 119.2(2) . . ?
C1 O2 Cu2 127.7(2) . . ?
C8 O3 Cu1 127.1(2) . . ?
C8 O4 Cu2 120.2(2) . . ?
C3 N1 C2 119.7(4) . . ?
C3 N1 C7 121.2(4) . . ?
C7 N1 C2 119.0(4) . . ?
C10 N2 C9 120.0(4) . . ?
C10 N2 C14 121.0(4) . . ?
C14 N2 C9 119.0(4) . . ?
O1 C1 O2 128.0(4) . . ?
O1 C1 C2 119.7(3) . . ?
O2 C1 C2 112.3(3) . . ?
N1 C2 C1 114.5(3) . . ?
N1 C2 H2A 108.6 . . ?
N1 C2 H2B 108.6 . . ?
C1 C2 H2A 108.6 . . ?
C1 C2 H2B 108.6 . . ?
H2A C2 H2B 107.6 . . ?
N1 C3 H3 119.8 . . ?
N1 C3 C4 120.3(4) . . ?
C4 C3 H3 119.8 . . ?
C3 C4 H4 120.1 . . ?
C3 C4 C5 119.8(5) . . ?
C5 C4 H4 120.1 . . ?
C4 C5 H5 120.5 . . ?
C6 C5 C4 119.0(5) . . ?
C6 C5 H5 120.5 . . ?
C5 C6 H6 120.0 . . ?
C5 C6 C7 120.0(5) . . ?
C7 C6 H6 120.0 . . ?
N1 C7 C6 119.6(5) . . ?
N1 C7 H7 120.2 . . ?
C6 C7 H7 120.2 . . ?
O3 C8 C9 113.0(3) . . ?
O4 C8 O3 127.6(4) . . ?
O4 C8 C9 119.3(3) . . ?
N2 C9 C8 114.3(3) . . ?
N2 C9 H9A 108.7 . . ?
N2 C9 H9B 108.7 . . ?
C8 C9 H9A 108.7 . . ?
C8 C9 H9B 108.7 . . ?
H9A C9 H9B 107.6 . . ?
N2 C10 H10 119.8 . . ?
N2 C10 C11 120.3(5) . . ?
C11 C10 H10 119.8 . . ?
C10 C11 H11 120.0 . . ?
C10 C11 C12 120.0(5) . . ?
C12 C11 H11 120.0 . . ?
C11 C12 H12 120.4 . . ?
C13 C12 C11 119.2(5) . . ?
C13 C12 H12 120.4 . . ?
C12 C13 H13 120.4 . . ?
C12 C13 C14 119.3(5) . . ?
C14 C13 H13 120.4 . . ?
N2 C14 C13 120.1(5) . . ?
N2 C14 H14 119.9 . . ?
C13 C14 H14 119.9 . . ?
O5 Cu3 O5 175.56(17) 6 . ?
O5 Cu3 O8 87.96(8) . . ?
O5 Cu3 O8 87.96(8) 6 . ?
O9 Cu3 O5 89.21(8) . . ?
O9 Cu3 O5 89.21(8) . 6 ?
O9 Cu3 O8 92.16(18) . . ?
O10 Cu3 O5 90.84(8) . . ?
O10 Cu3 O5 90.84(8) . 6 ?
O10 Cu3 O8 89.21(18) . . ?
O10 Cu3 O9 178.63(18) . . ?
O6 N3 O5 118.0(4) . . ?
O7 N3 O5 118.6(4) . . ?
O7 N3 O6 123.4(4) . . ?
N3 O5 Cu3 113.6(3) . . ?
Cu3 O8 H8A 115.1 . . ?
Cu3 O8 H8B 144.4 . . ?
H8A O8 H8B 100.5 . . ?
Cu3 O9 H9C 120.9 . . ?
Cu3 O10 H10A 117.3 . . ?

loop_
_geom_bond_atom_site_label_1
_geom_bond_atom_site_label_2
_geom_bond_distance
_geom_bond_site_symmetry_2
_geom_bond_publ_flag
Br3 Cu1 2.5738(8) . ?
Br4 Cu2 2.5778(17) . ?
N4 O11 1.220(7) . ?
N4 O12 1.220(7) . ?
N4 O13 1.221(7) . ?
O13 Cu2 2.106(17) . ?
Cu1 Cu2 2.7561(9) . ?
Cu1 O1 1.989(3) . ?
Cu1 O1 1.989(3) 6_565 ?
Cu1 O3 1.971(3) . ?
Cu1 O3 1.971(3) 6_565 ?
Cu2 O2 1.967(3) . ?
Cu2 O2 1.967(3) 6_565 ?
Cu2 O4 1.988(3) 6_565 ?
Cu2 O4 1.988(3) . ?
O1 C1 1.246(4) . ?
O2 C1 1.250(4) . ?
O3 C8 1.253(4) . ?
O4 C8 1.242(4) . ?
N1 C2 1.475(5) . ?
N1 C3 1.333(5) . ?
N1 C7 1.336(5) . ?
N2 C9 1.474(5) . ?
N2 C10 1.328(5) . ?
N2 C14 1.344(5) . ?
C1 C2 1.529(5) . ?
C2 H2A 0.9700 . ?
C2 H2B 0.9700 . ?
C3 H3 0.9300 . ?
C3 C4 1.358(6) . ?
C4 H4 0.9300 . ?
C4 C5 1.378(7) . ?
C5 H5 0.9300 . ?
C5 C6 1.353(8) . ?
C6 H6 0.9300 . ?
C6 C7 1.381(7) . ?
C7 H7 0.9300 . ?
C8 C9 1.521(5) . ?
C9 H9A 0.9700 . ?
C9 H9B 0.9700 . ?
C10 H10 0.9300 . ?
C10 C11 1.357(7) . ?
C11 H11 0.9300 . ?
C11 C12 1.374(8) . ?
C12 H12 0.9300 . ?
C12 C13 1.365(8) . ?
C13 H13 0.9300 . ?
C13 C14 1.373(7) . ?
C14 H14 0.9300 . ?
Cu3 O5 1.962(3) 6 ?
Cu3 O5 1.962(3) . ?
Cu3 O8 2.317(5) . ?
Cu3 O9 1.949(4) . ?
Cu3 O10 1.945(4) . ?
N3 O5 1.293(4) . ?
N3 O6 1.231(5) . ?
N3 O7 1.219(4) . ?
O8 H8A 0.8799 . ?
O8 H8B 0.8900 . ?
O9 H9C 0.8900 . ?
O10 H10A 0.8990 . ?
O1W H1A 0.9000 . ?

loop_
_geom_torsion_atom_site_label_1
_geom_torsion_atom_site_label_2
_geom_torsion_atom_site_label_3
_geom_torsion_atom_site_label_4
_geom_torsion
_geom_torsion_site_symmetry_1
_geom_torsion_site_symmetry_2
_geom_torsion_site_symmetry_3
_geom_torsion_site_symmetry_4
_geom_torsion_publ_flag
Br3 Cu1 Cu2 Br4 180.0 . . . . ?
Br3 Cu1 Cu2 O13 0.000(3) . . . . ?
Br3 Cu1 Cu2 O2 133.73(9) . . . 6_565 ?
Br3 Cu1 Cu2 O2 -133.73(9) . . . . ?
Br3 Cu1 Cu2 O4 43.81(8) . . . 6_565 ?
Br3 Cu1 Cu2 O4 -43.81(8) . . . . ?
Br3 Cu1 O1 C1 172.3(3) . . . . ?
Br3 Cu1 O3 C8 169.1(3) . . . . ?
Br4 Cu2 O2 C1 169.6(3) . . . . ?
Br4 Cu2 O4 C8 173.4(3) . . . . ?
N4 O13 Cu2 Br4 0.000(2) . . . . ?
N4 O13 Cu2 Cu1 180.000(2) . . . . ?
N4 O13 Cu2 O2 -48.50(16) . . . . ?
N4 O13 Cu2 O2 48.50(16) . . . 6_565 ?
N4 O13 Cu2 O4 -136.29(9) . . . . ?
N4 O13 Cu2 O4 136.29(8) . . . 6_565 ?
O11 N4 O13 Cu2 180.000(3) . . . . ?
O12 N4 O13 Cu2 0.000(2) . . . . ?
O13 Cu2 O2 C1 -175.1(5) . . . . ?
O13 Cu2 O4 C8 -172.3(5) . . . . ?
Cu1 Cu2 O2 C1 -3.9(3) . . . . ?
Cu1 Cu2 O4 C8 -0.4(3) . . . . ?
Cu1 O1 C1 O2 -0.9(6) . . . . ?
Cu1 O1 C1 C2 176.8(3) . . . . ?
Cu1 O3 C8 O4 6.3(6) . . . . ?
Cu1 O3 C8 C9 -170.3(3) . . . . ?
Cu2 Cu1 O1 C1 -1.5(3) . . . . ?
Cu2 Cu1 O3 C8 -4.6(3) . . . . ?
Cu2 O2 C1 O1 4.4(6) . . . . ?
Cu2 O2 C1 C2 -173.5(3) . . . . ?
Cu2 O4 C8 O3 -3.1(6) . . . . ?
Cu2 O4 C8 C9 173.4(3) . . . . ?
O1 Cu1 Cu2 Br4 44.07(8) 6_565 . . . ?
O1 Cu1 Cu2 Br4 -44.07(8) . . . . ?
O1 Cu1 Cu2 O13 135.93(8) . . . . ?
O1 Cu1 Cu2 O13 -135.93(8) 6_565 . . . ?
O1 Cu1 Cu2 O2 -2.20(12) 6_565 . . 6_565 ?
O1 Cu1 Cu2 O2 2.20(12) . . . . ?
O1 Cu1 Cu2 O2 -90.33(12) . . . 6_565 ?
O1 Cu1 Cu2 O2 90.33(12) 6_565 . . . ?
O1 Cu1 Cu2 O4 179.75(9) . . . 6_565 ?
O1 Cu1 Cu2 O4 92.12(13) . . . . ?
O1 Cu1 Cu2 O4 -179.75(9) 6_565 . . . ?
O1 Cu1 Cu2 O4 -92.12(13) 6_565 . . 6_565 ?
O1 Cu1 O1 C1 -87.2(3) 6_565 . . . ?
O1 Cu1 O3 C8 -11.5(7) 6_565 . . . ?
O1 Cu1 O3 C8 -90.2(3) . . . . ?
O1 C1 C2 N1 9.8(6) . . . . ?
O2 Cu2 O2 C1 75.2(3) 6_565 . . . ?
O2 Cu2 O4 C8 79.1(3) . . . . ?
O2 Cu2 O4 C8 -9.3(6) 6_565 . . . ?
O2 C1 C2 N1 -172.1(3) . . . . ?
O3 Cu1 Cu2 Br4 134.20(9) 6_565 . . . ?
O3 Cu1 Cu2 Br4 -134.20(9) . . . . ?
O3 Cu1 Cu2 O13 45.80(9) . . . . ?
O3 Cu1 Cu2 O13 -45.80(9) 6_565 . . . ?
O3 Cu1 Cu2 O2 179.54(10) . . . 6_565 ?
O3 Cu1 Cu2 O2 87.93(14) 6_565 . . 6_565 ?
O3 Cu1 Cu2 O2 -179.54(10) 6_565 . . . ?
O3 Cu1 Cu2 O2 -87.93(14) . . . . ?
O3 Cu1 Cu2 O4 89.62(12) . . . 6_565 ?
O3 Cu1 Cu2 O4 -1.99(12) 6_565 . . 6_565 ?
O3 Cu1 Cu2 O4 1.99(12) . . . . ?
O3 Cu1 Cu2 O4 -89.62(12) 6_565 . . . ?
O3 Cu1 O1 C1 -8.2(6) 6_565 . . . ?
O3 Cu1 O1 C1 78.4(3) . . . . ?
O3 Cu1 O3 C8 75.1(3) 6_565 . . . ?
O3 C8 C9 N2 -174.2(3) . . . . ?
O4 Cu2 O2 C1 -13.0(6) 6_565 . . . ?
O4 Cu2 O2 C1 -89.1(3) . . . . ?
O4 Cu2 O4 C8 -85.6(3) 6_565 . . . ?
O4 C8 C9 N2 8.8(5) . . . . ?
N1 C3 C4 C5 -1.0(6) . . . . ?
N2 C10 C11 C12 -1.4(7) . . . . ?
C2 N1 C3 C4 177.3(4) . . . . ?
C2 N1 C7 C6 -176.3(4) . . . . ?
C3 N1 C2 C1 104.3(4) . . . . ?
C3 N1 C7 C6 0.6(6) . . . . ?
C3 C4 C5 C6 0.3(7) . . . . ?
C4 C5 C6 C7 0.8(7) . . . . ?
C5 C6 C7 N1 -1.3(7) . . . . ?
C7 N1 C2 C1 -78.8(5) . . . . ?
C7 N1 C3 C4 0.5(6) . . . . ?
C9 N2 C10 C11 177.5(4) . . . . ?
C9 N2 C14 C13 -176.0(4) . . . . ?
C10 N2 C9 C8 108.0(4) . . . . ?
C10 N2 C14 C13 2.4(6) . . . . ?
C10 C11 C12 C13 2.2(7) . . . . ?
C11 C12 C13 C14 -0.8(7) . . . . ?
C12 C13 C14 N2 -1.5(7) . . . . ?
C14 N2 C9 C8 -73.6(5) . . . . ?
C14 N2 C10 C11 -0.9(6) . . . . ?
O5 Cu3 O5 N3 162(2) 6 . . . ?
O6 N3 O5 Cu3 179.8(2) . . . . ?
O7 N3 O5 Cu3 0.1(4) . . . . ?
O8 Cu3 O5 N3 -174.7(2) . . . . ?
O9 Cu3 O5 N3 93.1(2) . . . . ?
O10 Cu3 O5 N3 -85.6(2) . . . . ?
